data_7005605
loop_
_publ_author_name
'Be\,sli, Serap'
'Coles, Simon J.'
'Davies, David B.'
'Hursthouse, Michael B.'
'Kili\,c, Adem'
'Shaw, Robert A.'

_publ_section_title
;
 A spiro to ansa rearrangement in cyclotriphosphazene derivatives.
;
_journal_issue 26
_journal_name_full 'Dalton transactions (Cambridge, England : 2003)'
_journal_page_first 2792
_journal_page_last 2801
_journal_paper_doi 10.1039/b703541a
_journal_year 2007
_chemical_formula_sum 'C10 H20 Cl2 N3 O7 P3'
_chemical_formula_weight 458.10
_chemical_name_systematic
;
?
;
_space_group_IT_number 14
_symmetry_cell_setting monoclinic
_symmetry_space_group_name_Hall '-P 2yn'
_symmetry_space_group_name_H-M 'P 1 21/n 1'
_atom_sites_solution_hydrogens geom
_atom_sites_solution_primary direct
_atom_sites_solution_secondary difmap
_audit_creation_method SHELXL-97
_cell_angle_alpha 90.00
_cell_angle_beta 101.751(2)
_cell_angle_gamma 90.00
_cell_formula_units_Z 4
_cell_length_a 7.9956(2)
_cell_length_b 15.7971(5)
_cell_length_c 14.8388(4)
_cell_measurement_temperature 120(2)
_cell_measurement_theta_max 23.24
_cell_measurement_theta_min 5.11
_cell_volume 1834.97(9)
_computing_cell_refinement 'DENZO & COLLECT'
_computing_data_collection 'DENZO (Otwinowski & Minor, 1997) & COLLECT (Hooft, 1998)'
_computing_data_reduction 'DENZO & COLLECT'
_computing_structure_refinement 'SHELXL-97 (Sheldrick, 1997)'
_computing_structure_solution 'SHELXS-97 (Sheldrick, 1997)'
_diffrn_ambient_temperature 120(2)
_diffrn_detector_area_resol_mean 9.091
_diffrn_measured_fraction_theta_full 0.996
_diffrn_measured_fraction_theta_max 0.996
_diffrn_measurement_device_type 'Bruker-Nonius KappaCCD'
_diffrn_measurement_method '\f & \w scans'
_diffrn_radiation_monochromator graphite
_diffrn_radiation_source 'Bruker-Nonius FR591 rotating anode'
_diffrn_radiation_type MoK\a
_diffrn_radiation_wavelength 0.71073
_diffrn_reflns_av_R_equivalents 0.0625
_diffrn_reflns_av_sigmaI/netI 0.0424
_diffrn_reflns_limit_h_max 10
_diffrn_reflns_limit_h_min -10
_diffrn_reflns_limit_k_max 20
_diffrn_reflns_limit_k_min -20
_diffrn_reflns_limit_l_max 19
_diffrn_reflns_limit_l_min -17
_diffrn_reflns_number 24562
_diffrn_reflns_theta_full 27.47
_diffrn_reflns_theta_max 27.47
_diffrn_reflns_theta_min 2.94
_diffrn_standards_decay_% 0
_exptl_absorpt_coefficient_mu 0.654
_exptl_absorpt_correction_T_max 0.9618
_exptl_absorpt_correction_T_min 0.9140
_exptl_absorpt_correction_type multi-scan
_exptl_absorpt_process_details 'SORTAV (Blessing, 1997)'
_exptl_crystal_colour colourless
_exptl_crystal_density_diffrn 1.666
_exptl_crystal_density_method 'not measured'
_exptl_crystal_description block
_exptl_crystal_F_000 944
_exptl_crystal_size_max 0.14
_exptl_crystal_size_mid 0.08
_exptl_crystal_size_min 0.06
_refine_diff_density_max 0.654
_refine_diff_density_min -0.415
_refine_diff_density_rms 0.073
_refine_ls_extinction_coef 0.0021(5)
_refine_ls_extinction_expression Fc^*^=kFc[1+0.001xFc^2^\l^3^/sin(2\q)]^-1/4^
_refine_ls_extinction_method SHELXL
_refine_ls_goodness_of_fit_ref 1.003
_refine_ls_hydrogen_treatment constr
_refine_ls_matrix_type full
_refine_ls_number_parameters 227
_refine_ls_number_reflns 4191
_refine_ls_number_restraints 0
_refine_ls_restrained_S_all 1.003
_refine_ls_R_factor_all 0.0531
_refine_ls_R_factor_gt 0.0358
_refine_ls_shift/su_max 0.002
_refine_ls_shift/su_mean 0.000
_refine_ls_structure_factor_coef Fsqd
_refine_ls_weighting_details 'calc w=1/[\s^2^(Fo^2^)+(0.0398P)^2^+1.4026P] where P=(Fo^2^+2Fc^2^)/3'
_refine_ls_weighting_scheme calc
_refine_ls_wR_factor_gt 0.0805
_refine_ls_wR_factor_ref 0.0881
_reflns_number_gt 3318
_reflns_number_total 4191
_reflns_threshold_expression >2sigma(I)
_cod_data_source_file b703541a.txt
_cod_data_source_block 6a
_cod_depositor_comments
;
The following automatic conversions were performed:
'_symmetry_cell_setting' value 'Monoclinic' changed to 'monoclinic'
according to '/home/saulius/struct/CIF-dictionaries/cif_core.dic'
dictionary named 'cif_core.dic' version 2.4.1 from 2010-06-29.

Automatic conversion script
Id: cif_fix_enum 1527 2010-12-29 10:47:43Z saulius 
;
_cod_original_sg_symbol_H-M P2(1)/n
_cod_database_code 7005605

loop_
_symmetry_equiv_pos_as_xyz
'x, y, z'
'-x+1/2, y+1/2, -z+1/2'
'-x, -y, -z'
'x-1/2, -y-1/2, z-1/2'

loop_
_atom_site_label
_atom_site_type_symbol
_atom_site_fract_x
_atom_site_fract_y
_atom_site_fract_z
_atom_site_U_iso_or_equiv
_atom_site_adp_type
_atom_site_occupancy
_atom_site_symmetry_multiplicity
_atom_site_calc_flag
_atom_site_refinement_flags
_atom_site_disorder_assembly
_atom_site_disorder_group
C1 C 1.0498(3) 0.31891(15) 0.35217(15) 0.0221(5) Uani 1 1 d . . .
H1A H 1.1091 0.3020 0.4148 0.027 Uiso 1 1 calc R . .
H1B H 1.0652 0.3805 0.3447 0.027 Uiso 1 1 calc R . .
C2 C 1.1179(3) 0.27005(14) 0.28029(15) 0.0211(5) Uani 1 1 d . . .
H2A H 1.0997 0.3016 0.2215 0.025 Uiso 1 1 calc R . .
H2B H 1.2414 0.2584 0.3010 0.025 Uiso 1 1 calc R . .
C3 C 0.3801(3) 0.10398(14) 0.44576(15) 0.0210(5) Uani 1 1 d . . .
H3A H 0.3323 0.0547 0.4731 0.025 Uiso 1 1 calc R . .
H3B H 0.3060 0.1163 0.3852 0.025 Uiso 1 1 calc R . .
C4 C 0.3878(3) 0.17927(14) 0.50774(15) 0.0219(5) Uani 1 1 d . . .
H4A H 0.2741 0.1904 0.5219 0.026 Uiso 1 1 calc R . .
H4B H 0.4703 0.1692 0.5662 0.026 Uiso 1 1 calc R . .
C5 C 0.4666(3) 0.32478(14) 0.51269(15) 0.0217(5) Uani 1 1 d . . .
H5A H 0.5432 0.3143 0.5730 0.026 Uiso 1 1 calc R . .
H5B H 0.3563 0.3466 0.5236 0.026 Uiso 1 1 calc R . .
C6 C 0.5459(3) 0.38757(15) 0.45822(16) 0.0241(5) Uani 1 1 d . . .
H6A H 0.5824 0.4385 0.4960 0.029 Uiso 1 1 calc R . .
H6B H 0.6478 0.3624 0.4404 0.029 Uiso 1 1 calc R . .
C7 C 0.5029(3) 0.45600(16) 0.31494(17) 0.0287(5) Uani 1 1 d . . .
H7A H 0.5969 0.4219 0.2992 0.034 Uiso 1 1 calc R . .
H7B H 0.5520 0.5095 0.3435 0.034 Uiso 1 1 calc R . .
C8 C 0.3729(3) 0.47516(15) 0.22910(17) 0.0283(5) Uani 1 1 d . . .
H8A H 0.2741 0.5035 0.2470 0.034 Uiso 1 1 calc R . .
H8B H 0.4237 0.5157 0.1914 0.034 Uiso 1 1 calc R . .
C9 C 0.4271(3) 0.37723(15) 0.11824(17) 0.0272(5) Uani 1 1 d . . .
H9A H 0.5427 0.3708 0.1571 0.033 Uiso 1 1 calc R . .
H9B H 0.4326 0.4207 0.0709 0.033 Uiso 1 1 calc R . .
C10 C 0.3704(3) 0.29520(15) 0.07293(15) 0.0238(5) Uani 1 1 d . . .
H10A H 0.2555 0.3020 0.0334 0.029 Uiso 1 1 calc R . .
H10B H 0.4502 0.2780 0.0333 0.029 Uiso 1 1 calc R . .
N1 N 0.7935(2) 0.13766(12) 0.35784(12) 0.0218(4) Uani 1 1 d . . .
N2 N 0.4691(2) 0.11967(12) 0.26082(12) 0.0195(4) Uani 1 1 d . . .
N3 N 0.6958(2) 0.21871(12) 0.19638(12) 0.0206(4) Uani 1 1 d . . .
O1 O 0.86964(18) 0.29750(10) 0.33691(11) 0.0224(3) Uani 1 1 d . . .
O2 O 1.01928(18) 0.19136(9) 0.27002(10) 0.0207(3) Uani 1 1 d . . .
O3 O 0.5533(2) 0.08560(10) 0.43479(10) 0.0216(3) Uani 1 1 d . . .
O4 O 0.44051(19) 0.24865(9) 0.46027(10) 0.0219(3) Uani 1 1 d . . .
O5 O 0.42431(19) 0.41043(10) 0.37828(11) 0.0249(4) Uani 1 1 d . . .
O6 O 0.3116(2) 0.40329(10) 0.17318(11) 0.0280(4) Uani 1 1 d . . .
O7 O 0.36497(18) 0.22974(9) 0.14162(10) 0.0199(3) Uani 1 1 d . . .
P1 P 0.83414(7) 0.20776(3) 0.28892(4) 0.01710(13) Uani 1 1 d . . .
P2 P 0.61662(7) 0.09037(3) 0.34242(4) 0.01707(13) Uani 1 1 d . . .
P3 P 0.51931(7) 0.17098(4) 0.17893(4) 0.01704(14) Uani 1 1 d . . .
Cl1 Cl 0.66114(7) -0.03362(3) 0.32217(4) 0.02684(14) Uani 1 1 d . . .
Cl2 Cl 0.51700(8) 0.09036(4) 0.07203(4) 0.02765(15) Uani 1 1 d . . .

loop_
_atom_site_aniso_label
_atom_site_aniso_U_11
_atom_site_aniso_U_22
_atom_site_aniso_U_33
_atom_site_aniso_U_23
_atom_site_aniso_U_13
_atom_site_aniso_U_12
C1 0.0157(10) 0.0249(12) 0.0251(11) -0.0019(9) 0.0027(9) -0.0059(9)
C2 0.0171(10) 0.0238(12) 0.0224(11) 0.0014(9) 0.0038(8) -0.0036(9)
C3 0.0215(11) 0.0205(11) 0.0223(11) 0.0014(9) 0.0074(9) -0.0018(9)
C4 0.0215(11) 0.0230(12) 0.0226(11) 0.0017(9) 0.0079(9) 0.0000(9)
C5 0.0217(11) 0.0220(12) 0.0206(10) -0.0025(9) 0.0028(9) 0.0030(9)
C6 0.0210(11) 0.0213(11) 0.0284(12) -0.0013(9) 0.0014(9) 0.0022(9)
C7 0.0274(12) 0.0254(13) 0.0343(13) 0.0049(10) 0.0084(10) -0.0062(10)
C8 0.0341(13) 0.0191(12) 0.0330(13) 0.0023(10) 0.0100(10) 0.0012(10)
C9 0.0266(12) 0.0257(12) 0.0309(12) 0.0048(10) 0.0092(10) -0.0021(10)
C10 0.0248(11) 0.0283(12) 0.0184(10) 0.0074(9) 0.0045(9) 0.0016(10)
N1 0.0208(9) 0.0237(10) 0.0189(9) 0.0039(7) -0.0005(7) -0.0033(8)
N2 0.0168(9) 0.0238(10) 0.0177(9) 0.0031(7) 0.0034(7) -0.0045(7)
N3 0.0166(9) 0.0244(10) 0.0201(9) 0.0064(7) 0.0024(7) -0.0035(7)
O1 0.0168(7) 0.0200(8) 0.0311(8) -0.0055(6) 0.0066(6) -0.0028(6)
O2 0.0156(7) 0.0187(8) 0.0281(8) -0.0022(6) 0.0051(6) 0.0006(6)
O3 0.0247(8) 0.0247(8) 0.0163(7) 0.0038(6) 0.0064(6) 0.0065(6)
O4 0.0294(8) 0.0172(8) 0.0194(7) 0.0007(6) 0.0053(6) -0.0004(6)
O5 0.0203(8) 0.0258(9) 0.0284(8) 0.0064(7) 0.0047(7) 0.0009(6)
O6 0.0260(8) 0.0256(9) 0.0333(9) 0.0017(7) 0.0083(7) 0.0000(7)
O7 0.0163(7) 0.0227(8) 0.0206(7) 0.0055(6) 0.0036(6) 0.0011(6)
P1 0.0147(3) 0.0172(3) 0.0189(3) 0.0000(2) 0.0023(2) -0.0005(2)
P2 0.0189(3) 0.0171(3) 0.0155(3) 0.0014(2) 0.0040(2) -0.0005(2)
P3 0.0159(3) 0.0202(3) 0.0149(2) 0.0016(2) 0.0029(2) -0.0014(2)
Cl1 0.0339(3) 0.0187(3) 0.0302(3) -0.0004(2) 0.0120(2) 0.0028(2)
Cl2 0.0327(3) 0.0295(3) 0.0214(3) -0.0061(2) 0.0070(2) -0.0010(2)

loop_
_atom_type_symbol
_atom_type_description
_atom_type_scat_dispersion_real
_atom_type_scat_dispersion_imag
_atom_type_scat_source
C C 0.0033 0.0016 'International Tables Vol C Tables 4.2.6.8 and 6.1.1.4'
H H 0.0000 0.0000 'International Tables Vol C Tables 4.2.6.8 and 6.1.1.4'
N N 0.0061 0.0033 'International Tables Vol C Tables 4.2.6.8 and 6.1.1.4'
O O 0.0106 0.0060 'International Tables Vol C Tables 4.2.6.8 and 6.1.1.4'
P P 0.1023 0.0942 'International Tables Vol C Tables 4.2.6.8 and 6.1.1.4'
Cl Cl 0.1484 0.1585 'International Tables Vol C Tables 4.2.6.8 and 6.1.1.4'

loop_
_geom_angle_atom_site_label_1
_geom_angle_atom_site_label_2
_geom_angle_atom_site_label_3
_geom_angle
_geom_angle_site_symmetry_1
_geom_angle_site_symmetry_3
_geom_angle_publ_flag
O1 C1 C2 105.09(16) . . ?
O1 C1 H1A 110.7 . . ?
C2 C1 H1A 110.7 . . ?
O1 C1 H1B 110.7 . . ?
C2 C1 H1B 110.7 . . ?
H1A C1 H1B 108.8 . . ?
O2 C2 C1 104.15(16) . . ?
O2 C2 H2A 110.9 . . ?
C1 C2 H2A 110.9 . . ?
O2 C2 H2B 110.9 . . ?
C1 C2 H2B 110.9 . . ?
H2A C2 H2B 108.9 . . ?
O3 C3 C4 107.84(17) . . ?
O3 C3 H3A 110.1 . . ?
C4 C3 H3A 110.1 . . ?
O3 C3 H3B 110.1 . . ?
C4 C3 H3B 110.1 . . ?
H3A C3 H3B 108.5 . . ?
O4 C4 C3 106.80(17) . . ?
O4 C4 H4A 110.4 . . ?
C3 C4 H4A 110.4 . . ?
O4 C4 H4B 110.4 . . ?
C3 C4 H4B 110.4 . . ?
H4A C4 H4B 108.6 . . ?
O4 C5 C6 107.17(17) . . ?
O4 C5 H5A 110.3 . . ?
C6 C5 H5A 110.3 . . ?
O4 C5 H5B 110.3 . . ?
C6 C5 H5B 110.3 . . ?
H5A C5 H5B 108.5 . . ?
O5 C6 C5 109.03(18) . . ?
O5 C6 H6A 109.9 . . ?
C5 C6 H6A 109.9 . . ?
O5 C6 H6B 109.9 . . ?
C5 C6 H6B 109.9 . . ?
H6A C6 H6B 108.3 . . ?
O5 C7 C8 109.77(19) . . ?
O5 C7 H7A 109.7 . . ?
C8 C7 H7A 109.7 . . ?
O5 C7 H7B 109.7 . . ?
C8 C7 H7B 109.7 . . ?
H7A C7 H7B 108.2 . . ?
O6 C8 C7 115.3(2) . . ?
O6 C8 H8A 108.4 . . ?
C7 C8 H8A 108.4 . . ?
O6 C8 H8B 108.4 . . ?
C7 C8 H8B 108.4 . . ?
H8A C8 H8B 107.5 . . ?
O6 C9 C10 109.89(19) . . ?
O6 C9 H9A 109.7 . . ?
C10 C9 H9A 109.7 . . ?
O6 C9 H9B 109.7 . . ?
C10 C9 H9B 109.7 . . ?
H9A C9 H9B 108.2 . . ?
O7 C10 C9 110.57(18) . . ?
O7 C10 H10A 109.5 . . ?
C9 C10 H10A 109.5 . . ?
O7 C10 H10B 109.5 . . ?
C9 C10 H10B 109.5 . . ?
H10A C10 H10B 108.1 . . ?
P2 N1 P1 122.25(11) . . ?
P2 N2 P3 118.29(11) . . ?
P3 N3 P1 122.24(11) . . ?
C1 O1 P1 111.07(13) . . ?
C2 O2 P1 110.24(13) . . ?
C3 O3 P2 125.19(13) . . ?
C4 O4 C5 114.09(16) . . ?
C6 O5 C7 111.11(17) . . ?
C9 O6 C8 112.28(18) . . ?
C10 O7 P3 122.56(13) . . ?
O2 P1 N1 108.76(9) . . ?
O2 P1 O1 97.90(8) . . ?
N1 P1 O1 112.10(9) . . ?
O2 P1 N3 112.12(9) . . ?
N1 P1 N3 115.85(9) . . ?
O1 P1 N3 108.69(9) . . ?
O3 P2 N1 109.81(9) . . ?
O3 P2 N2 111.32(9) . . ?
N1 P2 N2 118.76(10) . . ?
O3 P2 Cl1 100.51(6) . . ?
N1 P2 Cl1 107.50(8) . . ?
N2 P2 Cl1 107.25(8) . . ?
O7 P3 N3 113.14(9) . . ?
O7 P3 N2 105.86(9) . . ?
N3 P3 N2 118.62(9) . . ?
O7 P3 Cl2 102.48(6) . . ?
N3 P3 Cl2 107.10(8) . . ?
N2 P3 Cl2 108.40(7) . . ?

loop_
_geom_bond_atom_site_label_1
_geom_bond_atom_site_label_2
_geom_bond_distance
_geom_bond_site_symmetry_2
_geom_bond_publ_flag
C1 O1 1.452(2) . ?
C1 C2 1.505(3) . ?
C1 H1A 0.9900 . ?
C1 H1B 0.9900 . ?
C2 O2 1.463(3) . ?
C2 H2A 0.9900 . ?
C2 H2B 0.9900 . ?
C3 O3 1.456(3) . ?
C3 C4 1.497(3) . ?
C3 H3A 0.9900 . ?
C3 H3B 0.9900 . ?
C4 O4 1.413(3) . ?
C4 H4A 0.9900 . ?
C4 H4B 0.9900 . ?
C5 O4 1.424(3) . ?
C5 C6 1.499(3) . ?
C5 H5A 0.9900 . ?
C5 H5B 0.9900 . ?
C6 O5 1.419(3) . ?
C6 H6A 0.9900 . ?
C6 H6B 0.9900 . ?
C7 O5 1.427(3) . ?
C7 C8 1.502(3) . ?
C7 H7A 0.9900 . ?
C7 H7B 0.9900 . ?
C8 O6 1.432(3) . ?
C8 H8A 0.9900 . ?
C8 H8B 0.9900 . ?
C9 O6 1.412(3) . ?
C9 C10 1.487(3) . ?
C9 H9A 0.9900 . ?
C9 H9B 0.9900 . ?
C10 O7 1.459(3) . ?
C10 H10A 0.9900 . ?
C10 H10B 0.9900 . ?
N1 P2 1.5748(18) . ?
N1 P1 1.5851(19) . ?
N2 P2 1.5777(18) . ?
N2 P3 1.5789(18) . ?
N3 P3 1.5742(18) . ?
N3 P1 1.5874(18) . ?
O1 P1 1.5859(16) . ?
O2 P1 1.5830(15) . ?
O3 P2 1.5569(15) . ?
O7 P3 1.5532(15) . ?
P2 Cl1 2.0242(8) . ?
P3 Cl2 2.0315(8) . ?

loop_
_geom_torsion_atom_site_label_1
_geom_torsion_atom_site_label_2
_geom_torsion_atom_site_label_3
_geom_torsion_atom_site_label_4
_geom_torsion
_geom_torsion_site_symmetry_1
_geom_torsion_site_symmetry_2
_geom_torsion_site_symmetry_3
_geom_torsion_site_symmetry_4
_geom_torsion_publ_flag
O1 C1 C2 O2 -34.2(2) . . . . ?
O3 C3 C4 O4 65.6(2) . . . . ?
O4 C5 C6 O5 68.1(2) . . . . ?
O5 C7 C8 O6 -68.8(3) . . . . ?
O6 C9 C10 O7 -60.6(2) . . . . ?
C2 C1 O1 P1 25.6(2) . . . . ?
C1 C2 O2 P1 30.98(19) . . . . ?
C4 C3 O3 P2 -116.40(17) . . . . ?
C3 C4 O4 C5 -175.63(17) . . . . ?
C6 C5 O4 C4 171.84(17) . . . . ?
C5 C6 O5 C7 -167.96(18) . . . . ?
C8 C7 O5 C6 176.98(19) . . . . ?
C10 C9 O6 C8 171.30(18) . . . . ?
C7 C8 O6 C9 -79.5(2) . . . . ?
C9 C10 O7 P3 -91.7(2) . . . . ?
C2 O2 P1 N1 -131.77(14) . . . . ?
C2 O2 P1 O1 -15.14(15) . . . . ?
C2 O2 P1 N3 98.79(15) . . . . ?
P2 N1 P1 O2 -135.36(13) . . . . ?
P2 N1 P1 O1 117.51(13) . . . . ?
P2 N1 P1 N3 -8.02(18) . . . . ?
C1 O1 P1 O2 -6.93(15) . . . . ?
C1 O1 P1 N1 107.07(15) . . . . ?
C1 O1 P1 N3 -123.56(14) . . . . ?
P3 N3 P1 O2 132.66(13) . . . . ?
P3 N3 P1 N1 7.01(18) . . . . ?
P3 N3 P1 O1 -120.24(14) . . . . ?
C3 O3 P2 N1 134.66(17) . . . . ?
C3 O3 P2 N2 1.1(2) . . . . ?
C3 O3 P2 Cl1 -112.27(16) . . . . ?
P1 N1 P2 O3 -135.45(13) . . . . ?
P1 N1 P2 N2 -5.78(19) . . . . ?
P1 N1 P2 Cl1 116.07(12) . . . . ?
P3 N2 P2 O3 149.84(11) . . . . ?
P3 N2 P2 N1 20.85(18) . . . . ?
P3 N2 P2 Cl1 -101.12(12) . . . . ?
C10 O7 P3 N3 40.51(18) . . . . ?
C10 O7 P3 N2 172.03(15) . . . . ?
C10 O7 P3 Cl2 -74.45(16) . . . . ?
P1 N3 P3 O7 132.63(13) . . . . ?
P1 N3 P3 N2 7.76(19) . . . . ?
P1 N3 P3 Cl2 -115.20(12) . . . . ?
P2 N2 P3 O7 -150.15(12) . . . . ?
P2 N2 P3 N3 -21.81(18) . . . . ?
P2 N2 P3 Cl2 100.50(12) . . . . ?
